data_2202048
loop_
_publ_author_name
'Anwar Usman'
'Hoong-Kun Fun'
'Suchada Chantrapromma'
'Ming Zhang'
'Zhen-Feng Chen'
'Yuan-Zhi Tang'
'Shao-Ming Shi'
'Hong Liang'

_publ_section_title
;
 Diacetatobis(2-aminobenzothiazole)zinc(II)
;
_journal_issue 1
_journal_name_full 'Acta Crystallographica Section E'
_journal_page_first m41
_journal_page_last m43
_journal_paper_doi 10.1107/S1600536802021864
_journal_volume 59
_journal_year 2003
_chemical_formula_iupac '[Zn(C2 H3 O2)2 (C7 H6 N2 S)2]'
_chemical_formula_moiety 'C18 H18 N4 O4 S2 Zn'
_chemical_formula_sum 'C18 H18 N4 O4 S2 Zn'
_chemical_formula_weight 483.89
_chemical_name_systematic
;
Diacetatobis(2-aminobenzothiazolato)zinc(II)
;
_space_group_IT_number 33
_symmetry_cell_setting orthorhombic
_symmetry_space_group_name_Hall 'P 2c -2n'
_symmetry_space_group_name_H-M 'P n a 21'
_atom_sites_solution_hydrogens geom
_atom_sites_solution_primary direct
_atom_sites_solution_secondary difmap
_audit_creation_method SHELXL-97
_cell_angle_alpha 90.00
_cell_angle_beta 90.00
_cell_angle_gamma 90.00
_cell_formula_units_Z 4
_cell_length_a 8.5471(7)
_cell_length_b 27.547(2)
_cell_length_c 9.0485(8)
_cell_measurement_reflns_used 7544
_cell_measurement_temperature 293(2)
_cell_measurement_theta_max 28.32
_cell_measurement_theta_min 2.37
_cell_volume 2130.4(3)
_computing_cell_refinement 'SAINT (Siemens, 1996)'
_computing_data_collection 'SMART (Siemens, 1996)'
_computing_data_reduction SAINT
_computing_molecular_graphics SHELXTL
_computing_publication_material
;
SHELXTL, PARST (Nardelli, 1995) and PLATON (Spek, 1990)
;
_computing_structure_refinement SHELXTL
_computing_structure_solution 'SHELXTL (Sheldrick, 1997)'
_diffrn_ambient_temperature 293(2)
_diffrn_detector_area_resol_mean 8.33
_diffrn_measured_fraction_theta_full 0.998
_diffrn_measured_fraction_theta_max 0.998
_diffrn_measurement_device_type
;
Siemens SMART CCD area-detector
;
_diffrn_measurement_method \w
_diffrn_radiation_monochromator graphite
_diffrn_radiation_source 'fine-focus sealed tube'
_diffrn_radiation_type MoK\a
_diffrn_radiation_wavelength 0.71073
_diffrn_reflns_av_R_equivalents 0.0196
_diffrn_reflns_av_sigmaI/netI 0.0252
_diffrn_reflns_limit_h_max 11
_diffrn_reflns_limit_h_min -11
_diffrn_reflns_limit_k_max 33
_diffrn_reflns_limit_k_min -36
_diffrn_reflns_limit_l_max 12
_diffrn_reflns_limit_l_min -7
_diffrn_reflns_number 12903
_diffrn_reflns_theta_full 28.29
_diffrn_reflns_theta_max 28.29
_diffrn_reflns_theta_min 2.37
_diffrn_standards_decay_% negligible
_diffrn_standards_interval_count none
_diffrn_standards_number 0
_exptl_absorpt_coefficient_mu 1.380
_exptl_absorpt_correction_T_max 0.6664
_exptl_absorpt_correction_T_min 0.6083
_exptl_absorpt_correction_type empirical
_exptl_absorpt_process_details '(SADABS; Sheldrick, 1996)'
_exptl_crystal_colour colorless
_exptl_crystal_density_diffrn 1.509
_exptl_crystal_density_method 'not measured'
_exptl_crystal_description block
_exptl_crystal_F_000 992
_exptl_crystal_size_max 0.40
_exptl_crystal_size_mid 0.36
_exptl_crystal_size_min 0.32
_refine_diff_density_max 0.191
_refine_diff_density_min -0.233
_refine_ls_abs_structure_details '(Flack, 1983)'
_refine_ls_abs_structure_Flack 0.017(9)
_refine_ls_extinction_method none
_refine_ls_goodness_of_fit_ref 1.062
_refine_ls_hydrogen_treatment mixed
_refine_ls_matrix_type full
_refine_ls_number_parameters 264
_refine_ls_number_reflns 3811
_refine_ls_number_restraints 1
_refine_ls_restrained_S_all 1.062
_refine_ls_R_factor_all 0.0295
_refine_ls_R_factor_gt 0.0239
_refine_ls_shift/su_max 0.001
_refine_ls_shift/su_mean 0.000
_refine_ls_structure_factor_coef Fsqd
_refine_ls_weighting_details 'calc w = 1/[\s^2^(Fo^2^)+(0.0330P)^2^+0.1054P] where P = (Fo^2^+2Fc^2^)/3'
_refine_ls_weighting_scheme calc
_refine_ls_wR_factor_gt 0.0577
_refine_ls_wR_factor_ref 0.0603
_reflns_number_gt 3423
_reflns_number_total 3811
_reflns_threshold_expression I>2\s(I)
_cod_data_source_file na6189.cif
_cod_data_source_block I
_cod_depositor_comments
;
The following automatic conversions were performed:
'_symmetry_cell_setting' value 'Orthorhombic' changed to 'orthorhombic'
according to '/home/saulius/struct/CIF-dictionaries/cif_core.dic'
dictionary named 'cif_core.dic' version 2.4.1 from 2010-06-29.

Automatic conversion script
Id: cif_fix_enum 1527 2010-12-29 10:47:43Z saulius 

The following automatic conversions were performed:

'_symmetry_cell_setting' value 'Orthorhombic' changed to
'orthorhombic' according to
/home/saulius/struct/CIF-dictionaries/cif_core.dic dictionary named
'cif_core.dic' version 2.4.1 from 2010-06-29.

Automatic conversion script
Id: cif_fix_values 1715 2011-07-08 13:25:40Z adriana 
;
_cod_database_code 2202048

loop_
_symmetry_equiv_pos_as_xyz
'x, y, z'
'-x, -y, z+1/2'
'-x+1/2, y+1/2, z+1/2'
'x+1/2, -y+1/2, z'

loop_
_atom_site_label
_atom_site_fract_x
_atom_site_fract_y
_atom_site_fract_z
_atom_site_U_iso_or_equiv
_atom_site_adp_type
_atom_site_calc_flag
_atom_site_refinement_flags
_atom_site_occupancy
_atom_site_disorder_assembly
_atom_site_disorder_group
_atom_site_type_symbol
Zn1 0.86524(3) 0.620875(7) 0.66460(4) 0.03651(7) Uani d . 1 . . Zn
S1 0.73336(10) 0.76943(3) 0.48023(10) 0.0686(2) Uani d . 1 . . S
S2 0.78644(10) 0.47845(2) 0.41383(9) 0.0619(2) Uani d . 1 . . S
O1 0.72280(18) 0.62668(5) 0.8334(2) 0.0406(4) Uani d . 1 . . O
O2 0.8581(2) 0.56659(7) 0.9255(3) 0.0707(7) Uani d . 1 . . O
O3 1.09278(18) 0.61168(5) 0.6828(3) 0.0455(4) Uani d . 1 . . O
O4 1.0691(2) 0.68250(6) 0.7921(2) 0.0496(4) Uani d . 1 . . O
N1 0.8126(2) 0.68116(7) 0.5448(2) 0.0394(4) Uani d . 1 . . N
N2 0.6896(3) 0.72383(8) 0.7361(3) 0.0563(6) Uani d . 1 . . N
H2A 0.6950 0.6996 0.7958 0.068 Uiso calc R 1 . . H
H2B 0.6476 0.7506 0.7646 0.068 Uiso calc R 1 . . H
N3 0.7956(2) 0.56299(6) 0.5405(2) 0.0407(5) Uani d . 1 . . N
N4 1.0252(3) 0.51751(8) 0.5601(4) 0.0662(7) Uani d . 1 . . N
H4A 1.0717 0.5398 0.6100 0.079 Uiso calc R 1 . . H
H4B 1.0735 0.4910 0.5395 0.079 Uiso calc R 1 . . H
C1 0.7461(3) 0.71995(8) 0.6004(3) 0.0409(5) Uani d . 1 . . C
C2 0.8263(4) 0.73522(12) 0.3456(3) 0.0609(7) Uani d . 1 . . C
C3 0.8666(5) 0.74944(19) 0.2023(5) 0.0977(14) Uani d . 1 . . C
H3A 0.8426 0.7802 0.1667 0.117 Uiso calc R 1 . . H
C4 0.9436(6) 0.71578(19) 0.1160(5) 0.1009(14) Uani d . 1 . . C
H4C 0.9713 0.7239 0.0197 0.121 Uiso calc R 1 . . H
C5 0.9801(4) 0.67038(15) 0.1692(5) 0.0834(10) Uani d . 1 . . C
H5A 1.0330 0.6487 0.1083 0.100 Uiso calc R 1 . . H
C6 0.9406(4) 0.65612(12) 0.3108(3) 0.0624(8) Uani d . 1 . . C
H6A 0.9667 0.6254 0.3455 0.075 Uiso calc R 1 . . H
C7 0.8606(3) 0.68893(10) 0.3997(3) 0.0454(6) Uani d . 1 . . C
C8 0.8807(3) 0.52397(8) 0.5154(3) 0.0457(6) Uani d . 1 . . C
C9 0.6199(3) 0.51519(10) 0.4028(3) 0.0528(7) Uani d . 1 . . C
C10 0.4801(4) 0.50537(13) 0.3327(4) 0.0687(9) Uani d . 1 . . C
H10A 0.4645 0.4762 0.2832 0.082 Uiso calc R 1 . . H
C11 0.3642(4) 0.54019(17) 0.3381(4) 0.0790(11) Uani d . 1 . . C
H11A 0.2680 0.5342 0.2936 0.095 Uiso calc R 1 . . H
C12 0.3901(3) 0.58407(15) 0.4096(5) 0.0740(10) Uani d . 1 . . C
H12A 0.3113 0.6074 0.4108 0.089 Uiso calc R 1 . . H
C13 0.5304(3) 0.59377(11) 0.4789(4) 0.0577(7) Uani d . 1 . . C
H13A 0.5464 0.6233 0.5262 0.069 Uiso calc R 1 . . H
C14 0.6470(3) 0.55886(9) 0.4769(3) 0.0441(6) Uani d . 1 . . C
C15 0.7522(3) 0.59636(8) 0.9361(3) 0.0429(6) Uani d . 1 . . C
C16 0.6487(4) 0.59846(15) 1.0702(4) 0.0742(10) Uani d . 1 . . C
H16A 0.7044 0.5860 1.1542 0.111 Uiso calc R 1 . . H
H16B 0.5567 0.5792 1.0535 0.111 Uiso calc R 1 . . H
H16C 0.6190 0.6315 1.0887 0.111 Uiso calc R 1 . . H
C17 1.1488(3) 0.64735(8) 0.7562(3) 0.0384(5) Uani d . 1 . . C
C18 1.3175(3) 0.64447(12) 0.8023(4) 0.0651(8) Uani d . 1 . . C
H18A 1.3720 0.6728 0.7681 0.098 Uiso calc R 1 . . H
H18B 1.3643 0.6160 0.7601 0.098 Uiso calc R 1 . . H
H18C 1.3238 0.6428 0.9081 0.098 Uiso calc R 1 . . H

loop_
_atom_site_aniso_label
_atom_site_aniso_U_11
_atom_site_aniso_U_22
_atom_site_aniso_U_33
_atom_site_aniso_U_12
_atom_site_aniso_U_13
_atom_site_aniso_U_23
Zn1 0.04038(12) 0.02557(10) 0.04358(13) 0.00296(9) 0.00364(15) -0.00700(12)
S1 0.0949(5) 0.0515(4) 0.0592(4) 0.0246(4) 0.0129(4) 0.0249(3)
S2 0.0833(5) 0.0362(3) 0.0661(5) -0.0105(3) 0.0047(4) -0.0229(3)
O1 0.0469(9) 0.0332(8) 0.0416(9) 0.0070(7) 0.0062(8) 0.0053(7)
O2 0.0645(12) 0.0489(11) 0.0986(19) 0.0175(9) 0.0057(12) 0.0290(12)
O3 0.0422(7) 0.0307(7) 0.0636(13) -0.0009(6) -0.0040(11) -0.0086(9)
O4 0.0550(10) 0.0374(9) 0.0566(11) -0.0052(8) 0.0099(9) -0.0109(8)
N1 0.0466(10) 0.0339(9) 0.0378(11) 0.0013(8) 0.0019(9) -0.0021(8)
N2 0.0886(17) 0.0306(10) 0.0497(13) 0.0218(11) 0.0211(14) 0.0071(9)
N3 0.0447(11) 0.0320(9) 0.0455(12) -0.0027(8) 0.0058(9) -0.0121(8)
N4 0.0630(15) 0.0399(12) 0.096(2) 0.0136(10) -0.0065(14) -0.0284(13)
C1 0.0475(13) 0.0329(11) 0.0422(13) 0.0078(10) 0.0039(11) 0.0036(9)
C2 0.0729(17) 0.0668(19) 0.0429(16) 0.0048(15) 0.0026(14) 0.0132(13)
C3 0.125(3) 0.112(3) 0.056(3) 0.007(3) 0.017(2) 0.028(2)
C4 0.124(3) 0.131(4) 0.047(2) -0.025(3) 0.025(2) 0.002(2)
C5 0.091(2) 0.106(3) 0.0536(17) -0.023(2) 0.023(2) -0.026(2)
C6 0.0678(18) 0.0644(18) 0.0550(18) -0.0151(15) 0.0127(15) -0.0214(14)
C7 0.0467(13) 0.0551(15) 0.0345(13) -0.0069(11) -0.0002(11) -0.0042(11)
C8 0.0590(15) 0.0305(11) 0.0476(14) -0.0018(10) 0.0079(12) -0.0135(10)
C9 0.0643(16) 0.0498(14) 0.0443(14) -0.0196(12) 0.0102(13) -0.0098(12)
C10 0.076(2) 0.076(2) 0.0539(18) -0.0328(17) -0.0007(16) -0.0145(16)
C11 0.0587(18) 0.115(3) 0.063(2) -0.030(2) -0.0039(16) -0.008(2)
C12 0.0473(15) 0.098(3) 0.076(2) -0.0015(16) -0.0017(16) -0.008(2)
C13 0.0465(13) 0.0625(17) 0.0641(18) -0.0043(12) 0.0045(14) -0.0134(14)
C14 0.0476(13) 0.0446(13) 0.0400(13) -0.0101(10) 0.0087(11) -0.0061(10)
C15 0.0446(12) 0.0368(11) 0.0472(15) -0.0074(10) -0.0015(11) 0.0090(10)
C16 0.074(2) 0.096(3) 0.0516(19) -0.0057(18) 0.0084(16) 0.0208(19)
C17 0.0407(11) 0.0365(12) 0.0381(12) -0.0111(10) 0.0072(10) 0.0054(9)
C18 0.0482(14) 0.0632(19) 0.084(2) -0.0071(13) -0.0082(16) 0.0008(17)

loop_
_atom_type_symbol
_atom_type_description
_atom_type_scat_dispersion_real
_atom_type_scat_dispersion_imag
_atom_type_scat_source
C C 0.0033 0.0016 'International Tables Vol C Tables 4.2.6.8 and 6.1.1.4'
H H 0.0000 0.0000 'International Tables Vol C Tables 4.2.6.8 and 6.1.1.4'
N N 0.0061 0.0033 'International Tables Vol C Tables 4.2.6.8 and 6.1.1.4'
O O 0.0106 0.0060 'International Tables Vol C Tables 4.2.6.8 and 6.1.1.4'
S S 0.1246 0.1234 'International Tables Vol C Tables 4.2.6.8 and 6.1.1.4'
Zn Zn 0.2839 1.4301 'International Tables Vol C Tables 4.2.6.8 and 6.1.1.4'

loop_
_geom_angle_atom_site_label_1
_geom_angle_atom_site_label_2
_geom_angle_atom_site_label_3
_geom_angle
O1 Zn1 O3 124.00(9)
O1 Zn1 N1 102.21(7)
O3 Zn1 N1 111.62(8)
O1 Zn1 N3 108.15(8)
O3 Zn1 N3 103.53(8)
N1 Zn1 N3 106.27(9)
C2 S1 C1 89.12(13)
C9 S2 C8 89.41(12)
C15 O1 Zn1 113.09(14)
C17 O3 Zn1 108.34(14)
C1 N1 C7 111.4(2)
C1 N1 Zn1 123.83(17)
C7 N1 Zn1 124.27(16)
C1 N2 H2A 120.0
C1 N2 H2B 120.0
H2A N2 H2B 120.0
C8 N3 C14 111.4(2)
C8 N3 Zn1 124.85(17)
C14 N3 Zn1 123.72(15)
C8 N4 H4A 120.0
C8 N4 H4B 120.0
H4A N4 H4B 120.0
N1 C1 N2 125.5(2)
N1 C1 S1 115.08(19)
N2 C1 S1 119.44(18)
C7 C2 C3 121.9(3)
C7 C2 S1 110.3(2)
C3 C2 S1 127.8(3)
C4 C3 C2 117.0(4)
C4 C3 H3A 121.5
C2 C3 H3A 121.5
C5 C4 C3 121.4(4)
C5 C4 H4C 119.3
C3 C4 H4C 119.3
C4 C5 C6 121.8(4)
C4 C5 H5A 119.1
C6 C5 H5A 119.1
C5 C6 C7 118.2(3)
C5 C6 H6A 120.9
C7 C6 H6A 120.9
C6 C7 N1 126.2(3)
C6 C7 C2 119.6(3)
N1 C7 C2 114.1(2)
N4 C8 N3 125.3(2)
N4 C8 S2 119.84(18)
N3 C8 S2 114.87(19)
C10 C9 C14 122.2(3)
C10 C9 S2 128.1(2)
C14 C9 S2 109.7(2)
C9 C10 C11 118.0(3)
C9 C10 H10A 121.0
C11 C10 H10A 121.0
C10 C11 C12 120.5(3)
C10 C11 H11A 119.8
C12 C11 H11A 119.8
C13 C12 C11 121.3(3)
C13 C12 H12A 119.4
C11 C12 H12A 119.4
C12 C13 C14 119.0(3)
C12 C13 H13A 120.5
C14 C13 H13A 120.5
C13 C14 C9 119.0(2)
C13 C14 N3 126.3(2)
C9 C14 N3 114.7(2)
O2 C15 O1 121.8(2)
O2 C15 C16 121.6(3)
O1 C15 C16 116.6(2)
C15 C16 H16A 109.5
C15 C16 H16B 109.5
H16A C16 H16B 109.5
C15 C16 H16C 109.5
H16A C16 H16C 109.5
H16B C16 H16C 109.5
O4 C17 O3 122.3(2)
O4 C17 C18 120.1(2)
O3 C17 C18 117.6(2)
C17 C18 H18A 109.5
C17 C18 H18B 109.5
H18A C18 H18B 109.5
C17 C18 H18C 109.5
H18A C18 H18C 109.5
H18B C18 H18C 109.5

loop_
_geom_bond_atom_site_label_1
_geom_bond_atom_site_label_2
_geom_bond_site_symmetry_2
_geom_bond_distance
_geom_bond_publ_flag
Zn1 O1 . 1.960(2) yes
Zn1 O3 . 1.968(2) yes
Zn1 N1 . 2.034(2) yes
Zn1 N3 . 2.039(2) yes
S1 C2 . 1.733(3) yes
S1 C1 . 1.747(2) yes
S2 C9 . 1.749(3) yes
S2 C8 . 1.751(2) yes
O1 C15 . 1.274(3) ?
O2 C15 . 1.225(3) ?
O3 C17 . 1.279(3) ?
O4 C17 . 1.228(3) ?
N1 C1 . 1.311(3) yes
N1 C7 . 1.391(3) yes
N2 C1 . 1.324(3) yes
N2 H2A . 0.8600 ?
N2 H2B . 0.8600 ?
N3 C8 . 1.317(3) yes
N3 C14 . 1.399(3) yes
N4 C8 . 1.312(3) yes
N4 H4A . 0.8600 ?
N4 H4B . 0.8600 ?
C2 C7 . 1.397(4) ?
C2 C3 . 1.398(5) ?
C3 C4 . 1.379(6) ?
C3 H3A . 0.9300 ?
C4 C5 . 1.376(6) ?
C4 H4C . 0.9300 ?
C5 C6 . 1.381(6) ?
C5 H5A . 0.9300 ?
C6 C7 . 1.390(4) ?
C6 H6A . 0.9300 ?
C9 C10 . 1.380(4) ?
C9 C14 . 1.396(4) ?
C10 C11 . 1.380(5) ?
C10 H10A . 0.9300 ?
C11 C12 . 1.389(5) ?
C11 H11A . 0.9300 ?
C12 C13 . 1.379(4) ?
C12 H12A . 0.9300 ?
C13 C14 . 1.385(4) ?
C13 H13A . 0.9300 ?
C15 C16 . 1.503(4) ?
C16 H16A . 0.9600 ?
C16 H16B . 0.9600 ?
C16 H16C . 0.9600 ?
C17 C18 . 1.502(4) ?
C18 H18A . 0.9600 ?
C18 H18B . 0.9600 ?
C18 H18C . 0.9600 ?

loop_
_geom_hbond_atom_site_label_D
_geom_hbond_atom_site_label_H
_geom_hbond_atom_site_label_A
_geom_hbond_site_symmetry_A
_geom_hbond_distance_DH
_geom_hbond_distance_HA
_geom_hbond_distance_DA
_geom_hbond_angle_DHA
_geom_hbond_publ_flag
N2 H2A O1 1_555 0.86 2.05 2.832(3) 151 yes
N2 H2B O4 4_465 0.86 1.98 2.824(3) 168 yes
N4 H4A O3 1_555 0.86 2.10 2.880(3) 152 yes
N4 H4B O2 2_764 0.86 1.98 2.801(3) 159 yes

loop_
_geom_torsion_atom_site_label_1
_geom_torsion_atom_site_label_2
_geom_torsion_atom_site_label_3
_geom_torsion_atom_site_label_4
_geom_torsion
O3 Zn1 O1 C15 -42.79(18)
N1 Zn1 O1 C15 -169.71(16)
N3 Zn1 O1 C15 78.41(17)
O1 Zn1 O3 C17 -58.55(19)
N1 Zn1 O3 C17 64.2(2)
N3 Zn1 O3 C17 178.16(17)
O1 Zn1 N1 C1 22.0(2)
O3 Zn1 N1 C1 -112.5(2)
N3 Zn1 N1 C1 135.3(2)
O1 Zn1 N1 C7 -166.90(18)
O3 Zn1 N1 C7 58.6(2)
N3 Zn1 N1 C7 -53.6(2)
O1 Zn1 N3 C8 -118.0(2)
O3 Zn1 N3 C8 15.2(2)
N1 Zn1 N3 C8 132.9(2)
O1 Zn1 N3 C14 58.8(2)
O3 Zn1 N3 C14 -168.1(2)
N1 Zn1 N3 C14 -50.3(2)
C7 N1 C1 N2 -179.5(3)
Zn1 N1 C1 N2 -7.4(4)
C7 N1 C1 S1 0.9(3)
Zn1 N1 C1 S1 172.98(11)
C2 S1 C1 N1 -0.6(2)
C2 S1 C1 N2 179.8(3)
C1 S1 C2 C7 0.1(2)
C1 S1 C2 C3 -179.2(4)
C7 C2 C3 C4 -0.6(6)
S1 C2 C3 C4 178.7(3)
C2 C3 C4 C5 -0.5(7)
C3 C4 C5 C6 0.6(7)
C4 C5 C6 C7 0.5(5)
C5 C6 C7 N1 -179.4(3)
C5 C6 C7 C2 -1.6(4)
C1 N1 C7 C6 177.2(3)
Zn1 N1 C7 C6 5.1(3)
C1 N1 C7 C2 -0.8(3)
Zn1 N1 C7 C2 -172.88(19)
C3 C2 C7 C6 1.6(5)
S1 C2 C7 C6 -177.7(2)
C3 C2 C7 N1 179.8(3)
S1 C2 C7 N1 0.4(3)
C14 N3 C8 N4 179.3(3)
Zn1 N3 C8 N4 -3.6(4)
C14 N3 C8 S2 -0.7(3)
Zn1 N3 C8 S2 176.41(12)
C9 S2 C8 N4 -179.4(3)
C9 S2 C8 N3 0.6(2)
C8 S2 C9 C10 179.0(3)
C8 S2 C9 C14 -0.3(2)
C14 C9 C10 C11 -0.5(5)
S2 C9 C10 C11 -179.8(3)
C9 C10 C11 C12 1.4(6)
C10 C11 C12 C13 -1.1(6)
C11 C12 C13 C14 -0.2(6)
C12 C13 C14 C9 1.0(5)
C12 C13 C14 N3 179.5(3)
C10 C9 C14 C13 -0.7(5)
S2 C9 C14 C13 178.7(2)
C10 C9 C14 N3 -179.4(3)
S2 C9 C14 N3 0.0(3)
C8 N3 C14 C13 -178.1(3)
Zn1 N3 C14 C13 4.7(4)
C8 N3 C14 C9 0.4(3)
Zn1 N3 C14 C9 -176.69(19)
Zn1 O1 C15 O2 -1.1(3)
Zn1 O1 C15 C16 179.7(2)
Zn1 O3 C17 O4 -6.7(3)
Zn1 O3 C17 C18 171.6(2)
